data_2211937
loop_
_publ_author_name
'Jian-Gang Wang'
'Fang-Fang Jian'
'Rui-Rui Zhuang'
'Guang-Qiang Zhao'

_publ_section_title
;
 <i>N</i>,3-Diphenylthiazolidin-5-amine
;
_journal_coeditor_code SJ2164
_journal_issue 1
_journal_name_full 'Acta Crystallographica Section E'
_journal_page_first o226
_journal_page_last o227
_journal_paper_doi 10.1107/S1600536806051324
_journal_volume 63
_journal_year 2007
_chemical_formula_iupac 'C15 H15 N2 S'
_chemical_formula_moiety 'C15 H15 N2 S'
_chemical_formula_sum 'C15 H15 N2 S'
_chemical_formula_weight 255.35
_chemical_name_systematic
;
N,3-Diphenylthiazolidin-5-amine
;
_space_group_IT_number 14
_symmetry_cell_setting monoclinic
_symmetry_space_group_name_Hall '-P 2ybc'
_symmetry_space_group_name_H-M 'P 1 21/c 1'
_atom_sites_solution_hydrogens geom
_atom_sites_solution_primary direct
_atom_sites_solution_secondary difmap
_cell_angle_alpha 90.00
_cell_angle_beta 93.43(3)
_cell_angle_gamma 90.00
_cell_formula_units_Z 4
_cell_length_a 10.742(2)
_cell_length_b 11.557(2)
_cell_length_c 10.568(2)
_cell_measurement_reflns_used 25
_cell_measurement_temperature 293(2)
_cell_measurement_theta_max 14
_cell_measurement_theta_min 4
_cell_volume 1309.6(4)
_computing_cell_refinement 'CAD-4 Software'
_computing_data_collection 'CAD-4 Software (Enraf--Nonius, 1989)'
_computing_data_reduction 'NRCVAX (Gabe <i>et al.</i>,  1989)'
_computing_molecular_graphics 'SHELXTL/PC (Sheldrick, 1990)'
_computing_publication_material 'WinGX (Farrugia, 1999)'
_computing_structure_refinement 'SHELXL97 (Sheldrick, 1997)'
_computing_structure_solution 'SHELXS97 (Sheldrick, 1997)'
_diffrn_ambient_temperature 293(2)
_diffrn_measured_fraction_theta_full 0.990
_diffrn_measured_fraction_theta_max 0.990
_diffrn_measurement_device_type 'Enraf-Nonius CAD-4'
_diffrn_measurement_method \w
_diffrn_radiation_monochromator graphite
_diffrn_radiation_source 'fine-focus sealed tube'
_diffrn_radiation_type MoK\a
_diffrn_radiation_wavelength 0.71073
_diffrn_reflns_av_R_equivalents 0.0252
_diffrn_reflns_av_sigmaI/netI 0.0393
_diffrn_reflns_limit_h_max 12
_diffrn_reflns_limit_h_min -12
_diffrn_reflns_limit_k_max 13
_diffrn_reflns_limit_k_min -12
_diffrn_reflns_limit_l_max 12
_diffrn_reflns_limit_l_min -11
_diffrn_reflns_number 5203
_diffrn_reflns_theta_full 25.00
_diffrn_reflns_theta_max 25.00
_diffrn_reflns_theta_min 1.90
_diffrn_standards_decay_% 0
_diffrn_standards_interval_count 100
_diffrn_standards_number 3
_exptl_absorpt_coefficient_mu 0.230
_exptl_absorpt_correction_type none
_exptl_crystal_colour colourless
_exptl_crystal_density_diffrn 1.295
_exptl_crystal_density_method 'not measured'
_exptl_crystal_description block
_exptl_crystal_F_000 540
_exptl_crystal_size_max 0.23
_exptl_crystal_size_mid 0.20
_exptl_crystal_size_min 0.18
_refine_diff_density_max 0.244
_refine_diff_density_min -0.492
_refine_ls_extinction_method none
_refine_ls_goodness_of_fit_ref 1.328
_refine_ls_hydrogen_treatment constr
_refine_ls_matrix_type full
_refine_ls_number_parameters 163
_refine_ls_number_reflns 2282
_refine_ls_number_restraints 0
_refine_ls_restrained_S_all 1.328
_refine_ls_R_factor_all 0.0809
_refine_ls_R_factor_gt 0.0767
_refine_ls_shift/su_max 0.000
_refine_ls_shift/su_mean 0.000
_refine_ls_structure_factor_coef Fsqd
_refine_ls_weighting_details 'calc w=1/[\s^2^(Fo^2^)+(0.0273P)^2^+1.3498P] where P=(Fo^2^+2Fc^2^)/3'
_refine_ls_weighting_scheme calc
_refine_ls_wR_factor_gt 0.1496
_refine_ls_wR_factor_ref 0.1516
_reflns_number_gt 2170
_reflns_number_total 2282
_reflns_threshold_expression I>2\s(I)
_cod_data_source_file sj2164.cif
_cod_data_source_block I
_cod_original_sg_symbol_H-M 'P 21/c'
_cod_database_code 2211937
_cod_database_fobs_code 2211937

loop_
_symmetry_equiv_pos_as_xyz
'x, y, z'
'-x, y+1/2, -z+1/2'
'-x, -y, -z'
'x, -y-1/2, z-1/2'

loop_
_atom_site_type_symbol
_atom_site_label
_atom_site_fract_x
_atom_site_fract_y
_atom_site_fract_z
_atom_site_U_iso_or_equiv
_atom_site_adp_type
_atom_site_calc_flag
_atom_site_refinement_flags
_atom_site_occupancy
S S1 0.72556(9) 0.07228(9) 0.23730(10) 0.0508(3) Uani d . 1
N N1 0.6519(3) 0.2853(3) 0.3094(3) 0.0451(8) Uani d . 1
H H1A 0.6009 0.3309 0.3444 0.054 Uiso calc R 1
N N2 0.5261(3) 0.1262(2) 0.3516(3) 0.0405(7) Uani d . 1
C C1 0.7829(4) 0.3185(3) 0.1326(4) 0.0503(10) Uani d . 1
H H1B 0.7265 0.2785 0.0786 0.060 Uiso calc R 1
C C2 0.8893(4) 0.3650(4) 0.0857(4) 0.0629(12) Uani d . 1
H H2A 0.9044 0.3557 0.0005 0.075 Uiso calc R 1
C C3 0.9723(4) 0.4246(4) 0.1637(5) 0.0690(13) Uani d . 1
H H3A 1.0446 0.4545 0.1321 0.083 Uiso calc R 1
C C4 0.9488(4) 0.4405(4) 0.2892(5) 0.0651(12) Uani d . 1
H H4A 1.0044 0.4824 0.3421 0.078 Uiso calc R 1
C C5 0.8425(4) 0.3938(4) 0.3365(4) 0.0543(10) Uani d . 1
H H5A 0.8267 0.4050 0.4212 0.065 Uiso calc R 1
C C6 0.7595(3) 0.3309(3) 0.2590(4) 0.0416(8) Uani d . 1
C C7 0.6291(3) 0.1791(3) 0.3040(3) 0.0371(8) Uani d . 1
C C8 0.5122(3) 0.0034(3) 0.3187(3) 0.0443(9) Uani d . 1
H H8A 0.4654 -0.0056 0.2379 0.053 Uiso calc R 1
H H8B 0.4688 -0.0375 0.3831 0.053 Uiso calc R 1
C C9 0.6429(4) -0.0426(3) 0.3114(4) 0.0514(10) Uani d . 1
H H9A 0.6432 -0.1126 0.2608 0.062 Uiso calc R 1
H H9B 0.6800 -0.0592 0.3954 0.062 Uiso calc R 1
C C10 0.4230(3) 0.1893(3) 0.3947(3) 0.0374(8) Uani d . 1
C C11 0.4408(4) 0.2842(3) 0.4728(3) 0.0472(9) Uani d . 1
H H11A 0.5211 0.3092 0.4967 0.057 Uiso calc R 1
C C12 0.3386(4) 0.3421(4) 0.5154(4) 0.0589(11) Uani d . 1
H H12A 0.3509 0.4062 0.5678 0.071 Uiso calc R 1
C C13 0.2194(4) 0.3064(4) 0.4815(4) 0.0627(12) Uani d . 1
H H13A 0.1513 0.3455 0.5112 0.075 Uiso calc R 1
C C14 0.2020(4) 0.2128(4) 0.4036(4) 0.0604(11) Uani d . 1
H H14A 0.1215 0.1887 0.3792 0.072 Uiso calc R 1
C C15 0.3027(3) 0.1537(4) 0.3610(4) 0.0487(10) Uani d . 1
H H15A 0.2896 0.0893 0.3090 0.058 Uiso calc R 1

loop_
_atom_site_aniso_label
_atom_site_aniso_U_11
_atom_site_aniso_U_22
_atom_site_aniso_U_33
_atom_site_aniso_U_12
_atom_site_aniso_U_13
_atom_site_aniso_U_23
S1 0.0531(6) 0.0423(6) 0.0587(6) 0.0112(4) 0.0187(5) 0.0037(5)
N1 0.0410(17) 0.0381(18) 0.057(2) 0.0013(14) 0.0136(15) -0.0050(15)
N2 0.0399(17) 0.0329(16) 0.0496(17) -0.0020(13) 0.0103(14) 0.0008(14)
C1 0.046(2) 0.051(2) 0.054(2) -0.0104(18) 0.0010(18) 0.0005(19)
C2 0.058(3) 0.072(3) 0.061(3) -0.012(2) 0.017(2) 0.008(2)
C3 0.044(2) 0.078(3) 0.085(3) -0.011(2) 0.010(2) 0.016(3)
C4 0.049(3) 0.066(3) 0.079(3) -0.018(2) -0.009(2) 0.006(2)
C5 0.055(3) 0.055(3) 0.052(2) -0.004(2) 0.0019(19) 0.002(2)
C6 0.0366(19) 0.0361(19) 0.052(2) -0.0004(15) 0.0039(16) 0.0049(17)
C7 0.0388(19) 0.038(2) 0.0351(18) 0.0035(15) 0.0038(15) 0.0019(15)
C8 0.053(2) 0.034(2) 0.046(2) -0.0035(16) 0.0020(17) 0.0023(16)
C9 0.065(3) 0.038(2) 0.051(2) 0.0065(18) 0.010(2) 0.0060(17)
C10 0.0399(19) 0.040(2) 0.0330(17) 0.0000(15) 0.0069(15) 0.0063(15)
C11 0.043(2) 0.057(2) 0.042(2) 0.0017(18) 0.0041(17) -0.0035(18)
C12 0.061(3) 0.070(3) 0.046(2) 0.012(2) 0.008(2) -0.011(2)
C13 0.052(3) 0.075(3) 0.063(3) 0.017(2) 0.017(2) -0.002(2)
C14 0.041(2) 0.071(3) 0.070(3) -0.001(2) 0.010(2) 0.005(2)
C15 0.047(2) 0.050(2) 0.049(2) -0.0033(18) 0.0059(18) 0.0017(18)

loop_
_atom_type_symbol
_atom_type_description
_atom_type_scat_dispersion_real
_atom_type_scat_dispersion_imag
_atom_type_scat_source
C C 0.0033 0.0016 'International Tables Vol C Tables 4.2.6.8 and 6.1.1.4'
H H 0.0000 0.0000 'International Tables Vol C Tables 4.2.6.8 and 6.1.1.4'
N N 0.0061 0.0033 'International Tables Vol C Tables 4.2.6.8 and 6.1.1.4'
S S 0.1246 0.1234 'International Tables Vol C Tables 4.2.6.8 and 6.1.1.4'

loop_
_geom_angle_atom_site_label_1
_geom_angle_atom_site_label_2
_geom_angle_atom_site_label_3
_geom_angle
C7 S1 C9 91.42(17)
C7 N1 C6 121.0(3)
C7 N1 H1A 119.5
C6 N1 H1A 119.5
C7 N2 C10 122.9(3)
C7 N2 C8 114.4(3)
C10 N2 C8 120.1(3)
C6 C1 C2 120.6(4)
C6 C1 H1B 119.7
C2 C1 H1B 119.7
C3 C2 C1 120.3(4)
C3 C2 H2A 119.9
C1 C2 H2A 119.9
C2 C3 C4 119.9(4)
C2 C3 H3A 120.0
C4 C3 H3A 120.0
C3 C4 C5 119.9(4)
C3 C4 H4A 120.0
C5 C4 H4A 120.0
C6 C5 C4 120.6(4)
C6 C5 H5A 119.7
C4 C5 H5A 119.7
C5 C6 C1 118.7(3)
C5 C6 N1 119.4(3)
C1 C6 N1 121.9(3)
N1 C7 N2 125.1(3)
N1 C7 S1 125.4(3)
N2 C7 S1 109.5(3)
N2 C8 C9 105.7(3)
N2 C8 H8A 110.6
C9 C8 H8A 110.6
N2 C8 H8B 110.6
C9 C8 H8B 110.6
H8A C8 H8B 108.7
C8 C9 S1 104.3(2)
C8 C9 H9A 110.9
S1 C9 H9A 110.9
C8 C9 H9B 110.9
S1 C9 H9B 110.9
H9A C9 H9B 108.9
C11 C10 C15 119.0(3)
C11 C10 N2 121.1(3)
C15 C10 N2 119.8(3)
C10 C11 C12 119.7(4)
C10 C11 H11A 120.2
C12 C11 H11A 120.2
C13 C12 C11 121.1(4)
C13 C12 H12A 119.5
C11 C12 H12A 119.5
C14 C13 C12 119.1(4)
C14 C13 H13A 120.4
C12 C13 H13A 120.4
C13 C14 C15 120.6(4)
C13 C14 H14A 119.7
C15 C14 H14A 119.7
C14 C15 C10 120.5(4)
C14 C15 H15A 119.8
C10 C15 H15A 119.8

loop_
_geom_bond_atom_site_label_1
_geom_bond_atom_site_label_2
_geom_bond_distance
S1 C7 1.784(3)
S1 C9 1.802(4)
N1 C7 1.252(4)
N1 C6 1.404(4)
N1 H1A 0.8600
N2 C7 1.385(4)
N2 C10 1.424(4)
N2 C8 1.467(4)
C1 C6 1.382(5)
C1 C2 1.382(5)
C1 H1B 0.9300
C2 C3 1.364(6)
C2 H2A 0.9300
C3 C4 1.377(6)
C3 H3A 0.9300
C4 C5 1.383(6)
C4 H4A 0.9300
C5 C6 1.380(5)
C5 H5A 0.9300
C8 C9 1.507(5)
C8 H8A 0.9700
C8 H8B 0.9700
C9 H9A 0.9700
C9 H9B 0.9700
C10 C11 1.379(5)
C10 C15 1.383(5)
C11 C12 1.383(5)
C11 H11A 0.9300
C12 C13 1.373(6)
C12 H12A 0.9300
C13 C14 1.366(6)
C13 H13A 0.9300
C14 C15 1.377(5)
C14 H14A 0.9300
C15 H15A 0.9300

loop_
_geom_torsion_atom_site_label_1
_geom_torsion_atom_site_label_2
_geom_torsion_atom_site_label_3
_geom_torsion_atom_site_label_4
_geom_torsion
C6 C1 C2 C3 -0.4(7)
C1 C2 C3 C4 -1.3(7)
C2 C3 C4 C5 1.3(7)
C3 C4 C5 C6 0.3(7)
C4 C5 C6 C1 -2.0(6)
C4 C5 C6 N1 -179.6(4)
C2 C1 C6 C5 2.1(6)
C2 C1 C6 N1 179.6(4)
C7 N1 C6 C5 -123.1(4)
C7 N1 C6 C1 59.4(5)
C6 N1 C7 N2 179.6(3)
C6 N1 C7 S1 1.0(5)
C10 N2 C7 N1 10.4(6)
C8 N2 C7 N1 172.3(3)
C10 N2 C7 S1 -170.9(3)
C8 N2 C7 S1 -9.0(4)
C9 S1 C7 N1 165.3(3)
C9 S1 C7 N2 -13.4(3)
C7 N2 C8 C9 32.2(4)
C10 N2 C8 C9 -165.4(3)
N2 C8 C9 S1 -39.2(3)
C7 S1 C9 C8 30.4(3)
C7 N2 C10 C11 -45.9(5)
C8 N2 C10 C11 153.2(3)
C7 N2 C10 C15 135.8(4)
C8 N2 C10 C15 -25.1(5)
C15 C10 C11 C12 -0.2(5)
N2 C10 C11 C12 -178.5(3)
C10 C11 C12 C13 0.2(6)
C11 C12 C13 C14 -0.5(7)
C12 C13 C14 C15 0.9(7)
C13 C14 C15 C10 -1.0(6)
C11 C10 C15 C14 0.6(6)
N2 C10 C15 C14 178.9(3)

loop_
_cod_related_entry_id
_cod_related_entry_database
_cod_related_entry_code
1 ChemSpider 24736824
